data_7033891
loop_
_publ_author_name
'Kumar, Navnita'
'Khullar, Sadhika'
'Mandal, Sanjay K.'

_publ_section_title
;
 Controlling the self-assembly of homochiral coordination architectures of
 Cu(II) by substitution in amino acid based ligands: synthesis, crystal
 structures and physicochemical properties.
;
_journal_issue 12
_journal_name_full 'Dalton transactions (Cambridge, England : 2003)'
_journal_page_first 5672
_journal_page_last 5687
_journal_paper_doi 10.1039/c4dt03643c
_journal_volume 44
_journal_year 2015
_chemical_absolute_configuration rmad
_chemical_formula_moiety 'C32 H32 Cu N2 O6, C H4 O, H2 O'
_chemical_formula_sum 'C33 H38 Cu N2 O8'
_chemical_formula_weight 654.21
_chemical_name_common '[Cu(HTyrbenz)2].CH3OH.H2O'
_space_group_crystal_system monoclinic
_space_group_IT_number 4
_space_group_name_Hall 'P 2yb'
_space_group_name_H-M_alt 'P 1 21 1'
_symmetry_space_group_name_Hall 'P 2yb'
_symmetry_space_group_name_H-M 'P 1 21 1'
_atom_sites_solution_hydrogens mixed
_atom_sites_solution_primary direct
_atom_sites_solution_secondary difmap
_audit_update_record
;
2015-01-19 deposited with the CCDC.
2015-02-03 downloaded from the CCDC.
;
_cell_angle_alpha 90
_cell_angle_beta 115.087(9)
_cell_angle_gamma 90
_cell_formula_units_Z 2
_cell_length_a 12.7195(19)
_cell_length_b 9.7533(14)
_cell_length_c 14.170(2)
_cell_measurement_reflns_used 130
_cell_measurement_temperature 260.(2)
_cell_measurement_theta_max 16.3246
_cell_measurement_theta_min 2.7405
_cell_volume 1592.1(4)
_computing_cell_refinement 'SAINT V8.30C (Bruker AXS Inc., 2013)'
_computing_data_collection 'APEX2 V2011.4-1 (Bruker AXS)'
_computing_data_reduction 'SAINT V8.30C (Bruker AXS Inc., 2013)'
_computing_molecular_graphics 'SHELXTL (Bruker AXS)'
_computing_publication_material 'SHELXTL (Bruker AXS)'
_computing_structure_refinement 'SHELXL-2013 (Sheldrick, 2013)'
_computing_structure_solution 'SHELXS-97 (Sheldrick, 2008)'
_diffrn_ambient_temperature 260.(2)
_diffrn_detector_area_resol_mean 8.3333
_diffrn_measured_fraction_theta_full 0.993
_diffrn_measured_fraction_theta_max 0.993
_diffrn_measurement_device_type 'Bruker Kappa APEX II'
_diffrn_measurement_method 'phi and omega scan'
_diffrn_radiation_monochromator Graphite
_diffrn_radiation_type 'Mo K\a'
_diffrn_radiation_wavelength 0.71073
_diffrn_reflns_av_R_equivalents 0.0435
_diffrn_reflns_av_sigmaI/netI 0.0620
_diffrn_reflns_limit_h_max 15
_diffrn_reflns_limit_h_min -15
_diffrn_reflns_limit_k_max 11
_diffrn_reflns_limit_k_min -10
_diffrn_reflns_limit_l_max 16
_diffrn_reflns_limit_l_min -16
_diffrn_reflns_number 15183
_diffrn_reflns_theta_full 25.26
_diffrn_reflns_theta_max 25.26
_diffrn_reflns_theta_min 1.59
_diffrn_source 'Sealed tube'
_diffrn_source_type 'Fine Focus'
_exptl_absorpt_coefficient_mu 0.739
_exptl_absorpt_correction_T_max 0.7452
_exptl_absorpt_correction_T_min 0.6852
_exptl_absorpt_correction_type multi-scan
_exptl_absorpt_process_details 'SADABS V2012/1 (Bruker AXS Inc.)'
_exptl_crystal_colour blue
_exptl_crystal_density_diffrn 1.365
_exptl_crystal_density_method 'not measured'
_exptl_crystal_description block
_exptl_crystal_F_000 686
_exptl_crystal_size_max 0.200
_exptl_crystal_size_mid 0.150
_exptl_crystal_size_min 0.150
_refine_diff_density_max 0.249
_refine_diff_density_min -0.245
_refine_ls_abs_structure_details
;
Flack x determined using 1833 quotients [(I+)-(I-)]/[(I+)+(I-)]
(Parsons and Flack (2004), Acta Cryst. A60, s61).
;
_refine_ls_abs_structure_Flack 0.027(9)
_refine_ls_extinction_method none
_refine_ls_goodness_of_fit_ref 0.936
_refine_ls_hydrogen_treatment undef
_refine_ls_matrix_type full
_refine_ls_number_parameters 407
_refine_ls_number_reflns 5589
_refine_ls_number_restraints 2
_refine_ls_restrained_S_all 0.936
_refine_ls_R_factor_all 0.0507
_refine_ls_R_factor_gt 0.0378
_refine_ls_shift/su_max 0.000
_refine_ls_shift/su_mean 0.000
_refine_ls_structure_factor_coef Fsqd
_refine_ls_weighting_details
;
w=1/[\s^2^(Fo^2^)+(0.0387P)^2^]
where P=(Fo^2^+2Fc^2^)/3
;
_refine_ls_weighting_scheme calc
_refine_ls_wR_factor_gt 0.0762
_refine_ls_wR_factor_ref 0.0831
_reflns_number_gt 4668
_reflns_number_total 5589
_reflns_threshold_expression 'I > 2\s(I)'
_cod_data_source_file c4dt03643c2.cif
_cod_data_source_block 1
_cod_depositor_comments 'Adding full bibliography for 7033891--7033895.cif.'
_cod_database_code 7033891

loop_
_space_group_symop_operation_xyz
'x, y, z'
'-x, y+1/2, -z'

loop_
_atom_site_type_symbol
_atom_site_label
_atom_site_fract_x
_atom_site_fract_y
_atom_site_fract_z
_atom_site_U_iso_or_equiv
_atom_site_adp_type
_atom_site_calc_flag
_atom_site_refinement_flags_adp
_atom_site_refinement_flags_posn
_atom_site_occupancy
Cu Cu1 0.10077(4) 0.24686(6) 0.11605(4) 0.02975(16) Uani d . . 1
N N1 0.0629(3) 0.2245(5) 0.2401(3) 0.0356(11) Uani d . . 1
H H1 0.0873 0.1313 0.2661 0.043 Uiso calc U R 1
N N2 0.1689(3) 0.2274(4) 0.0117(3) 0.0273(9) Uani d . . 1
H H2A 0.2476 0.2654 0.0416 0.033 Uiso calc U R 1
O O1 0.5091(4) -0.1427(4) 0.3548(4) 0.0666(12) Uani d . . 1
H H2 0.4805 -0.2197 0.3424 0.1 Uiso calc U R 1
O O2 0.2647(4) 0.5038(4) 0.3464(3) 0.0568(12) Uani d . . 1
O O3 0.2102(3) 0.3832(3) 0.2007(3) 0.0418(9) Uani d . . 1
O O4 -0.0394(3) 0.3971(4) 0.0367(3) 0.0456(10) Uani d . . 1
O O5 0.0179(3) 0.0798(4) 0.0485(3) 0.0347(8) Uani d . . 1
O O6 0.6883(3) 0.2305(5) 0.0603(3) 0.0616(11) Uani d . . 1
H H5 0.7056 0.1853 0.0203 0.092 Uiso calc U R 1
O O7 0.4250(4) 0.6061(5) 0.2913(4) 0.0781(14) Uani d . . 1
H H51 0.3808 0.5825 0.3167 0.117 Uiso calc U R 1
O O8 0.7606(5) 0.1047(8) 0.9327(4) 0.106(2) Uani d . . 1
C C1 0.5901(4) 0.1776(6) 0.0630(5) 0.0468(14) Uani d . . 1
C C2 0.5647(4) 0.2155(7) 0.1443(4) 0.0555(18) Uani d . . 1
H H23 0.6131 0.2765 0.1943 0.067 Uiso calc U R 1
C C3 0.4678(4) 0.1639(6) 0.1526(4) 0.0471(14) Uani d . . 1
H H24 0.4523 0.1897 0.2086 0.056 Uiso calc U R 1
C C4 0.3943(4) 0.0752(5) 0.0795(4) 0.0358(12) Uani d . . 1
C C5 0.4199(4) 0.0388(6) -0.0029(4) 0.0442(13) Uani d . . 1
H H20 0.371 -0.0211 -0.0535 0.053 Uiso calc U R 1
C C6 0.5165(4) 0.0897(6) -0.0113(4) 0.0437(13) Uani d . . 1
H H21 0.5319 0.0645 -0.0674 0.052 Uiso calc U R 1
C C7 0.2864(4) 0.0192(5) 0.0860(4) 0.0359(12) Uani d . . 1
H H18A 0.288 0.0429 0.1531 0.043 Uiso calc U R 1
H H18B 0.2861 -0.08 0.0809 0.043 Uiso calc U R 1
C C8 0.1756(4) 0.0764(4) -0.0009(3) 0.0274(10) Uani d . . 1
H H16 0.1765 0.0574 -0.0684 0.033 Uiso calc U R 1
C C9 0.0686(4) 0.0108(5) 0.0021(3) 0.0291(11) Uani d . . 1
C C10 0.0999(4) 0.2956(5) -0.0894(4) 0.0399(13) Uani d . . 1
H H26B 0.0903 0.3916 -0.0768 0.048 Uiso calc U R 1
H H26A 0.0234 0.2544 -0.1207 0.048 Uiso calc U R 1
C C11 0.1546(4) 0.2860(4) -0.1655(4) 0.0332(12) Uani d . . 1
C C12 0.2617(5) 0.3432(6) -0.1408(4) 0.0487(14) Uani d . . 1
H H28 0.2994 0.3883 -0.0775 0.058 Uiso calc U R 1
C C13 0.3147(5) 0.3355(7) -0.2077(5) 0.0573(16) Uani d . . 1
H H57 0.3871 0.3753 -0.1899 0.069 Uiso calc U R 1
C C14 0.2597(5) 0.2686(8) -0.3004(4) 0.0600(18) Uani d . . 1
H H29 0.2957 0.2608 -0.3452 0.072 Uiso calc U R 1
C C15 0.1527(6) 0.2134(6) -0.3278(4) 0.063(2) Uani d . . 1
H H30 0.1145 0.1711 -0.3923 0.075 Uiso calc U R 1
C C16 0.0999(5) 0.2200(6) -0.2593(4) 0.0518(17) Uani d . . 1
H H31 0.0277 0.1797 -0.2772 0.062 Uiso calc U R 1
C C17 0.4365(5) -0.0566(7) 0.3731(4) 0.0509(15) Uani d . . 1
C C18 0.4739(5) 0.0760(7) 0.4015(4) 0.0519(15) Uani d . . 1
H H10 0.5475 0.1022 0.4095 0.062 Uiso calc U R 1
C C19 0.4018(5) 0.1706(6) 0.4181(4) 0.0509(14) Uani d . . 1
H H11 0.4282 0.2599 0.4367 0.061 Uiso calc U R 1
C C20 0.2920(5) 0.1360(6) 0.4079(4) 0.0448(14) Uani d . . 1
C C21 0.2577(6) -0.0003(7) 0.3833(5) 0.0547(17) Uani d . . 1
H H7 0.1861 -0.0279 0.3797 0.066 Uiso calc U R 1
C C22 0.3266(5) -0.0952(6) 0.3642(5) 0.0553(15) Uani d . . 1
H H8 0.3003 -0.1845 0.3454 0.066 Uiso calc U R 1
C C23 0.2141(4) 0.2400(8) 0.4239(3) 0.0485(12) Uani d . . 1
H H5B 0.2617 0.3056 0.4761 0.058 Uiso calc U R 1
H H5A 0.165 0.1939 0.4509 0.058 Uiso calc U R 1
C C24 0.1371(4) 0.3178(5) 0.3248(4) 0.0379(12) Uani d . . 1
H H2B 0.0854 0.3769 0.3421 0.046 Uiso calc U R 1
C C25 0.2090(4) 0.4103(5) 0.2885(4) 0.0407(12) Uani d . . 1
C C26 -0.0625(4) 0.2313(8) 0.2138(4) 0.0476(14) Uani d . . 1
H H12A -0.1016 0.1598 0.1634 0.057 Uiso calc U R 1
H H12B -0.092 0.3186 0.1803 0.057 Uiso calc U R 1
C C27 -0.0948(4) 0.2158(6) 0.3050(4) 0.0439(16) Uani d . . 1
C C28 -0.0871(6) 0.0914(8) 0.3531(5) 0.0644(18) Uani d . . 1
H H14 -0.0583 0.0154 0.3321 0.077 Uiso calc U R 1
C C29 -0.1225(6) 0.0788(9) 0.4338(5) 0.088(2) Uani d . . 1
H H56 -0.1173 -0.006 0.4655 0.105 Uiso calc U R 1
C C30 -0.1642(7) 0.1881(12) 0.4666(6) 0.092(3) Uani d . . 1
H H59 -0.1873 0.1789 0.5204 0.11 Uiso calc U R 1
C C31 -0.1717(7) 0.3130(11) 0.4187(6) 0.090(3) Uani d . . 1
H H58 -0.2007 0.3887 0.4399 0.108 Uiso calc U R 1
C C32 -0.1362(5) 0.3266(8) 0.3383(5) 0.0646(18) Uani d . . 1
H H15 -0.1407 0.4117 0.3071 0.077 Uiso calc U R 1
C C33 0.5113(6) 0.5060(8) 0.3122(6) 0.085(2) Uani d . . 1
H H10B 0.5598 0.5303 0.2782 0.127 Uiso calc U R 1
H H10A 0.4756 0.4188 0.2868 0.127 Uiso calc U R 1
H H10C 0.5576 0.5004 0.386 0.127 Uiso calc U R 1
H H12C 0.721(6) 0.111(11) 0.876(6) 0.127 Uiso d U D 1
H H12D 0.833(6) 0.085(9) 0.950(6) 0.127 Uiso d U D 1

loop_
_atom_site_aniso_label
_atom_site_aniso_U_11
_atom_site_aniso_U_22
_atom_site_aniso_U_33
_atom_site_aniso_U_12
_atom_site_aniso_U_13
_atom_site_aniso_U_23
Cu1 0.0345(3) 0.0309(3) 0.0317(3) -0.0026(3) 0.0216(2) -0.0031(3)
N1 0.036(2) 0.040(3) 0.036(2) -0.002(2) 0.0200(17) -0.003(2)
N2 0.0304(18) 0.025(2) 0.0314(19) -0.0022(18) 0.0179(16) -0.0007(19)
O1 0.062(3) 0.058(3) 0.088(3) 0.007(2) 0.039(3) 0.009(3)
O2 0.070(3) 0.051(3) 0.055(3) -0.022(2) 0.032(2) -0.026(2)
O3 0.050(2) 0.046(2) 0.036(2) -0.0153(18) 0.0249(17) -0.0096(17)
O4 0.053(2) 0.038(2) 0.061(3) 0.0171(19) 0.038(2) 0.021(2)
O5 0.035(2) 0.0353(19) 0.046(2) -0.0070(16) 0.0293(18) -0.0080(17)
O6 0.0417(19) 0.071(3) 0.085(3) -0.016(2) 0.0398(19) -0.014(3)
O7 0.086(4) 0.065(3) 0.096(4) -0.005(3) 0.051(3) 0.001(3)
O8 0.065(3) 0.170(6) 0.087(4) 0.005(4) 0.035(3) -0.053(5)
C1 0.032(3) 0.046(3) 0.066(4) 0.002(3) 0.023(3) 0.004(3)
C2 0.042(3) 0.072(5) 0.054(3) -0.012(3) 0.021(3) -0.017(3)
C3 0.043(3) 0.057(3) 0.045(3) -0.002(3) 0.023(3) -0.007(3)
C4 0.027(3) 0.038(3) 0.044(3) 0.007(2) 0.018(2) 0.009(3)
C5 0.034(3) 0.053(3) 0.048(3) 0.000(2) 0.019(3) -0.009(3)
C6 0.036(3) 0.056(3) 0.047(3) 0.006(3) 0.025(3) 0.000(3)
C7 0.035(3) 0.038(3) 0.038(3) 0.003(2) 0.018(2) 0.005(2)
C8 0.031(2) 0.028(3) 0.030(3) -0.003(2) 0.019(2) -0.004(2)
C9 0.029(3) 0.033(3) 0.029(3) -0.003(2) 0.015(2) 0.000(2)
C10 0.045(3) 0.041(3) 0.043(3) 0.008(2) 0.027(3) 0.006(2)
C11 0.043(3) 0.031(3) 0.034(3) 0.005(2) 0.024(2) 0.005(2)
C12 0.050(3) 0.064(4) 0.038(3) -0.010(3) 0.023(3) 0.000(3)
C13 0.049(4) 0.083(4) 0.048(4) -0.011(3) 0.028(3) 0.009(3)
C14 0.067(4) 0.081(5) 0.049(3) 0.000(4) 0.041(3) 0.002(4)
C15 0.088(5) 0.071(6) 0.037(3) -0.010(4) 0.034(3) -0.010(3)
C16 0.055(3) 0.062(5) 0.042(3) -0.011(3) 0.024(3) -0.005(3)
C17 0.044(3) 0.062(4) 0.042(4) 0.005(3) 0.015(3) 0.018(3)
C18 0.040(3) 0.062(4) 0.050(4) -0.004(3) 0.015(3) 0.008(3)
C19 0.049(3) 0.060(4) 0.037(3) -0.004(3) 0.011(3) 0.006(3)
C20 0.047(3) 0.057(4) 0.028(3) 0.000(3) 0.014(3) 0.011(3)
C21 0.052(4) 0.067(5) 0.051(4) -0.002(3) 0.028(3) 0.018(3)
C22 0.058(4) 0.047(4) 0.062(4) -0.002(3) 0.026(3) 0.017(3)
C23 0.056(3) 0.063(3) 0.029(2) -0.001(4) 0.022(2) -0.002(4)
C24 0.044(3) 0.041(3) 0.035(3) -0.003(2) 0.022(3) -0.009(2)
C25 0.044(3) 0.043(3) 0.037(3) -0.002(3) 0.019(3) -0.006(3)
C26 0.041(3) 0.068(4) 0.043(3) -0.003(3) 0.026(2) 0.001(4)
C27 0.040(3) 0.055(5) 0.046(3) -0.010(3) 0.027(2) -0.008(3)
C28 0.079(5) 0.063(5) 0.065(4) -0.021(4) 0.045(4) -0.009(4)
C29 0.112(6) 0.103(6) 0.063(5) -0.049(5) 0.052(5) -0.011(5)
C30 0.080(5) 0.161(9) 0.050(5) -0.037(6) 0.044(4) -0.026(5)
C31 0.082(6) 0.135(8) 0.071(6) 0.007(5) 0.049(5) -0.033(6)
C32 0.062(4) 0.076(5) 0.066(4) 0.004(4) 0.038(4) -0.010(4)
C33 0.099(6) 0.077(5) 0.099(6) -0.014(5) 0.062(5) -0.021(5)

loop_
_atom_type_symbol
_atom_type_description
_atom_type_scat_dispersion_real
_atom_type_scat_dispersion_imag
_atom_type_scat_source
C C 0.0033 0.0016 'International Tables Vol C Tables 4.2.6.8 and 6.1.1.4'
H H 0.0000 0.0000 'International Tables Vol C Tables 4.2.6.8 and 6.1.1.4'
N N 0.0061 0.0033 'International Tables Vol C Tables 4.2.6.8 and 6.1.1.4'
O O 0.0106 0.0060 'International Tables Vol C Tables 4.2.6.8 and 6.1.1.4'
Cu Cu 0.3201 1.2651 'International Tables Vol C Tables 4.2.6.8 and 6.1.1.4'

loop_
_geom_angle_atom_site_label_1
_geom_angle_atom_site_label_2
_geom_angle_atom_site_label_3
_geom_angle_site_symmetry_1
_geom_angle
O3 Cu1 O5 . 167.04(15)
O3 Cu1 N2 . 95.73(14)
O5 Cu1 N2 . 82.69(14)
O3 Cu1 N1 . 84.77(16)
O5 Cu1 N1 . 93.32(15)
N2 Cu1 N1 . 164.36(17)
O3 Cu1 O4 . 94.19(15)
O5 Cu1 O4 . 98.74(14)
N2 Cu1 O4 . 101.19(14)
N1 Cu1 O4 . 94.35(15)
C26 N1 C24 . 115.2(4)
C26 N1 Cu1 . 113.9(3)
C24 N1 Cu1 . 109.5(3)
C26 N1 H1 . 105.8
C24 N1 H1 . 105.8
Cu1 N1 H1 . 105.8
C10 N2 C8 . 111.6(4)
C10 N2 Cu1 . 113.9(3)
C8 N2 Cu1 . 104.2(2)
C10 N2 H2A . 109.0
C8 N2 H2A . 109.0
Cu1 N2 H2A . 109.0
C17 O1 H2 . 109.5
C25 O3 Cu1 . 116.4(3)
C9 O4 Cu1 2 148.7(3)
C9 O5 Cu1 . 113.7(3)
C1 O6 H5 . 109.5
C33 O7 H51 . 109.5
H12C O8 H12D . 118.(7)
O6 C1 C2 . 117.7(5)
O6 C1 C6 . 123.3(5)
C2 C1 C6 . 119.0(5)
C1 C2 C3 . 120.6(5)
C1 C2 H23 . 119.7
C3 C2 H23 . 119.7
C4 C3 C2 . 120.8(5)
C4 C3 H24 . 119.6
C2 C3 H24 . 119.6
C3 C4 C5 . 118.1(4)
C3 C4 C7 . 121.8(4)
C5 C4 C7 . 120.1(5)
C6 C5 C4 . 121.2(5)
C6 C5 H20 . 119.4
C4 C5 H20 . 119.4
C1 C6 C5 . 120.2(5)
C1 C6 H21 . 119.9
C5 C6 H21 . 119.9
C4 C7 C8 . 111.6(4)
C4 C7 H18A . 109.3
C8 C7 H18A . 109.3
C4 C7 H18B . 109.3
C8 C7 H18B . 109.3
H18A C7 H18B . 108.0
N2 C8 C9 . 108.4(3)
N2 C8 C7 . 110.2(4)
C9 C8 C7 . 110.7(4)
N2 C8 H16 . 109.2
C9 C8 H16 . 109.2
C7 C8 H16 . 109.2
O4 C9 O5 2_545 125.4(4)
O4 C9 C8 2_545 118.3(4)
O5 C9 C8 . 116.2(4)
N2 C10 C11 . 113.5(4)
N2 C10 H26B . 108.9
C11 C10 H26B . 108.9
N2 C10 H26A . 108.9
C11 C10 H26A . 108.9
H26B C10 H26A . 107.7
C16 C11 C12 . 118.6(4)
C16 C11 C10 . 121.5(4)
C12 C11 C10 . 119.9(4)
C11 C12 C13 . 121.6(5)
C11 C12 H28 . 119.2
C13 C12 H28 . 119.2
C14 C13 C12 . 119.2(5)
C14 C13 H57 . 120.4
C12 C13 H57 . 120.4
C15 C14 C13 . 120.5(5)
C15 C14 H29 . 119.7
C13 C14 H29 . 119.7
C14 C15 C16 . 120.1(5)
C14 C15 H30 . 119.9
C16 C15 H30 . 119.9
C11 C16 C15 . 120.0(5)
C11 C16 H31 . 120.0
C15 C16 H31 . 120.0
O1 C17 C18 . 117.4(5)
O1 C17 C22 . 123.5(6)
C18 C17 C22 . 119.1(6)
C17 C18 C19 . 120.1(5)
C17 C18 H10 . 119.9
C19 C18 H10 . 119.9
C20 C19 C18 . 122.0(6)
C20 C19 H11 . 119.0
C18 C19 H11 . 119.0
C19 C20 C21 . 117.0(5)
C19 C20 C23 . 121.4(5)
C21 C20 C23 . 121.7(5)
C22 C21 C20 . 122.1(6)
C22 C21 H7 . 119.0
C20 C21 H7 . 119.0
C21 C22 C17 . 119.7(6)
C21 C22 H8 . 120.2
C17 C22 H8 . 120.2
C20 C23 C24 . 113.7(4)
C20 C23 H5B . 108.8
C24 C23 H5B . 108.8
C20 C23 H5A . 108.8
C24 C23 H5A . 108.8
H5B C23 H5A . 107.7
N1 C24 C25 . 110.9(4)
N1 C24 C23 . 112.3(4)
C25 C24 C23 . 111.2(4)
N1 C24 H2B . 107.4
C25 C24 H2B . 107.4
C23 C24 H2B . 107.4
O2 C25 O3 . 124.2(5)
O2 C25 C24 . 118.1(4)
O3 C25 C24 . 117.6(5)
N1 C26 C27 . 115.6(4)
N1 C26 H12A . 108.4
C27 C26 H12A . 108.4
N1 C26 H12B . 108.4
C27 C26 H12B . 108.4
H12A C26 H12B . 107.4
C32 C27 C28 . 118.8(6)
C32 C27 C26 . 119.7(5)
C28 C27 C26 . 121.4(5)
C27 C28 C29 . 120.1(7)
C27 C28 H14 . 119.9
C29 C28 H14 . 119.9
C30 C29 C28 . 121.2(8)
C30 C29 H56 . 119.4
C28 C29 H56 . 119.4
C29 C30 C31 . 118.8(7)
C29 C30 H59 . 120.6
C31 C30 H59 . 120.6
C30 C31 C32 . 120.4(7)
C30 C31 H58 . 119.8
C32 C31 H58 . 119.8
C27 C32 C31 . 120.6(7)
C27 C32 H15 . 119.7
C31 C32 H15 . 119.7
O7 C33 H10B . 109.5
O7 C33 H10A . 109.5
H10B C33 H10A . 109.5
O7 C33 H10C . 109.5
H10B C33 H10C . 109.5
H10A C33 H10C . 109.5

loop_
_geom_bond_atom_site_label_1
_geom_bond_atom_site_label_2
_geom_bond_site_symmetry_2
_geom_bond_distance
Cu1 O3 . 1.931(3)
Cu1 O5 . 1.957(3)
Cu1 N2 . 2.015(3)
Cu1 N1 . 2.022(3)
Cu1 O4 . 2.211(4)
N1 C26 . 1.478(5)
N1 C24 . 1.483(6)
N1 H1 . 0.98
N2 C10 . 1.483(6)
N2 C8 . 1.490(6)
N2 H2A . 0.98
O1 C17 . 1.352(7)
O1 H2 . 0.82
O2 C25 . 1.231(6)
O3 C25 . 1.277(6)
O4 C9 2 1.223(5)
O5 C9 . 1.289(5)
O6 C1 . 1.367(6)
O6 H5 . 0.82
O7 C33 . 1.403(8)
O7 H51 . 0.82
O8 H12C . 0.75(8)
O8 H12D . 0.87(7)
C1 C2 . 1.373(8)
C1 C6 . 1.373(7)
C2 C3 . 1.382(7)
C2 H23 . 0.93
C3 C4 . 1.369(7)
C3 H24 . 0.93
C4 C5 . 1.385(6)
C4 C7 . 1.516(6)
C5 C6 . 1.375(6)
C5 H20 . 0.93
C6 H21 . 0.93
C7 C8 . 1.530(6)
C7 H18A . 0.97
C7 H18B . 0.97
C8 C9 . 1.521(6)
C8 H16 . 0.98
C9 O4 2_545 1.223(5)
C10 C11 . 1.514(6)
C10 H26B . 0.97
C10 H26A . 0.97
C11 C16 . 1.371(7)
C11 C12 . 1.373(7)
C12 C13 . 1.379(7)
C12 H28 . 0.93
C13 C14 . 1.364(8)
C13 H57 . 0.93
C14 C15 . 1.358(8)
C14 H29 . 0.93
C15 C16 . 1.396(7)
C15 H30 . 0.93
C16 H31 . 0.93
C17 C18 . 1.378(8)
C17 C22 . 1.400(8)
C18 C19 . 1.390(8)
C18 H10 . 0.93
C19 C20 . 1.384(7)
C19 H11 . 0.93
C20 C21 . 1.396(8)
C20 C23 . 1.501(8)
C21 C22 . 1.379(8)
C21 H7 . 0.93
C22 H8 . 0.93
C23 C24 . 1.530(7)
C23 H5B . 0.97
C23 H5A . 0.97
C24 C25 . 1.522(7)
C24 H2B . 0.98
C26 C27 . 1.521(6)
C26 H12A . 0.97
C26 H12B . 0.97
C27 C32 . 1.370(8)
C27 C28 . 1.375(8)
C28 C29 . 1.401(8)
C28 H14 . 0.93
C29 C30 . 1.357(11)
C29 H56 . 0.93
C30 C31 . 1.377(11)
C30 H59 . 0.93
C31 C32 . 1.399(9)
C31 H58 . 0.93
C32 H15 . 0.93
C33 H10B . 0.96
C33 H10A . 0.96
C33 H10C . 0.96
